data_4034140
loop_
_publ_author_name
'Kumar, Sushil'
'Pola, Someshwar'
'Huang, Chih-Wei'
'Islam, Md Minarul'
'Venkateswarlu, Samala'
'Tao, Yu-Tai'

_publ_section_title
;
 Polysubstituted Hexa-cata-hexabenzocoronenes: Syntheses,
 Characterization, and Their Potential as Semiconducting Materials in
 Transistor Applications.
;
_journal_issue 13
_journal_name_full 'The Journal of organic chemistry'
_journal_page_first 8562
_journal_page_last 8570
_journal_paper_doi 10.1021/acs.joc.9b00802
_journal_volume 84
_journal_year 2019
_chemical_formula_moiety 'C48 H20 Cl4'
_chemical_formula_sum 'C48 H20 Cl4'
_chemical_formula_weight 738.44
_space_group_IT_number 2
_space_group_name_Hall '-P 1'
_space_group_name_H-M_alt 'P -1'
_symmetry_cell_setting triclinic
_symmetry_space_group_name_H-M 'P -1'
_atom_sites_solution_hydrogens geom
_atom_sites_solution_primary direct
_atom_sites_solution_secondary difmap
_audit_creation_method SHELXL-97
_cell_angle_alpha 66.388(3)
_cell_angle_beta 86.076(4)
_cell_angle_gamma 82.825(4)
_cell_formula_units_Z 1
_cell_length_a 4.0737(6)
_cell_length_b 14.151(2)
_cell_length_c 14.771(2)
_cell_measurement_reflns_used 8602
_cell_measurement_temperature 200(2)
_cell_measurement_theta_max 25.102
_cell_measurement_theta_min 2.578
_cell_volume 773.95(19)
_computing_molecular_graphics 'Ortep-3 for Windows (Farrugia, 1997)'
_computing_publication_material 'WinGX publication routines (Farrugia, 2005)'
_computing_structure_refinement 'SHELXL-2014/7 (Sheldrick, 2014)'
_computing_structure_solution 'SHELXL-2014/7 (Sheldrick, 2014)'
_diffrn_ambient_temperature 200(2)
_diffrn_measured_fraction_theta_full 0.990
_diffrn_measured_fraction_theta_max 0.990
_diffrn_measurement_device_type 'D8 Venture'
_diffrn_radiation_monochromator graphite
_diffrn_radiation_source 'fine-focus sealed tube'
_diffrn_radiation_type MoK\a
_diffrn_radiation_wavelength 0.71073
_diffrn_reflns_av_R_equivalents 0.0683
_diffrn_reflns_av_sigmaI/netI 0.0411
_diffrn_reflns_limit_h_max 4
_diffrn_reflns_limit_h_min -4
_diffrn_reflns_limit_k_max 16
_diffrn_reflns_limit_k_min -16
_diffrn_reflns_limit_l_max 17
_diffrn_reflns_limit_l_min -17
_diffrn_reflns_number 18798
_diffrn_reflns_theta_full 25.14
_diffrn_reflns_theta_max 25.14
_diffrn_reflns_theta_min 2.58
_exptl_absorpt_coefficient_mu 0.423
_exptl_absorpt_correction_T_max 0.9958
_exptl_absorpt_correction_T_min 0.8226
_exptl_absorpt_correction_type multi-scan
_exptl_absorpt_process_details SADABS
_exptl_crystal_colour yellow
_exptl_crystal_density_diffrn 1.584
_exptl_crystal_density_method 'not measured'
_exptl_crystal_description prism
_exptl_crystal_F_000 376
_exptl_crystal_size_max 0.48
_exptl_crystal_size_mid 0.04
_exptl_crystal_size_min 0.01
_refine_diff_density_max 1.189
_refine_diff_density_min -0.304
_refine_diff_density_rms 0.100
_refine_ls_extinction_method none
_refine_ls_goodness_of_fit_ref 1.079
_refine_ls_hydrogen_treatment constr
_refine_ls_matrix_type full
_refine_ls_number_parameters 235
_refine_ls_number_reflns 2729
_refine_ls_number_restraints 0
_refine_ls_restrained_S_all 1.079
_refine_ls_R_factor_all 0.0777
_refine_ls_R_factor_gt 0.0644
_refine_ls_shift/su_max 0.000
_refine_ls_shift/su_mean 0.000
_refine_ls_structure_factor_coef Fsqd
_refine_ls_weighting_details 'calc w=1/[\s^2^(Fo^2^)+(0.1091P)^2^+0.7279P] where P=(Fo^2^+2Fc^2^)/3'
_refine_ls_weighting_scheme calc
_refine_ls_wR_factor_gt 0.1640
_refine_ls_wR_factor_ref 0.1787
_reflns_number_gt 2244
_reflns_number_total 2729
_reflns_threshold_expression >2sigma(I)
_cod_data_source_file jo9b00802_si_002.cif
_cod_data_source_block d21165
_cod_original_cell_volume 773.9(2)
_cod_database_code 4034140

loop_
_symmetry_equiv_pos_as_xyz
'x, y, z'
'-x, -y, -z'

loop_
_atom_site_label
_atom_site_type_symbol
_atom_site_fract_x
_atom_site_fract_y
_atom_site_fract_z
_atom_site_U_iso_or_equiv
_atom_site_adp_type
_atom_site_occupancy
_atom_site_symmetry_multiplicity
_atom_site_calc_flag
_atom_site_refinement_flags
C1 C 0.3208(9) 0.0606(3) 0.7916(2) 0.0313(8) Uani 1 1 d .
C2 C 0.3433(9) 0.0383(3) 0.7078(3) 0.0323(8) Uani 1 1 d .
H2 H 0.2912 -0.0267 0.7111 0.039 Uiso 1 1 calc R
C3 C 0.4421(8) 0.1119(2) 0.6202(2) 0.0287(7) Uani 1 1 d .
H3 H 0.4564 0.0970 0.5627 0.034 Uiso 1 1 calc R
C4 C 0.5239(8) 0.2097(2) 0.6119(2) 0.0257(7) Uani 1 1 d .
C5 C 0.4938(8) 0.2316(2) 0.6983(2) 0.0253(7) Uani 1 1 d .
C6 C 0.3883(8) 0.1542(2) 0.7878(2) 0.0299(7) Uani 1 1 d .
H6 H 0.3641 0.1678 0.8460 0.036 Uiso 1 1 calc R
C7 C 0.6022(8) 0.2906(2) 0.5182(2) 0.0246(7) Uani 1 1 d .
C8 C 0.7304(8) 0.2705(2) 0.4328(2) 0.0258(7) Uani 1 1 d .
C9 C 0.8990(8) 0.1735(3) 0.4415(2) 0.0285(7) Uani 1 1 d .
H9 H 0.9049 0.1173 0.5044 0.034 Uiso 1 1 calc R
C10 C 1.0531(8) 0.1576(3) 0.3630(3) 0.0312(8) Uani 1 1 d .
H10 H 1.1610 0.0913 0.3709 0.037 Uiso 1 1 calc R
C11 C 1.0491(8) 0.2404(3) 0.2710(2) 0.0295(7) Uani 1 1 d .
C12 C 0.8916(8) 0.3360(3) 0.2584(2) 0.0280(7) Uani 1 1 d .
H12 H 0.8946 0.3913 0.1950 0.034 Uiso 1 1 calc R
C13 C 0.7250(8) 0.3536(2) 0.3381(2) 0.0257(7) Uani 1 1 d .
C14 C 0.5794(8) 0.4562(2) 0.3274(2) 0.0251(7) Uani 1 1 d .
C15 C 0.5383(8) 0.4774(2) 0.4122(2) 0.0242(7) Uani 1 1 d .
C16 C 0.5532(8) 0.3935(2) 0.5091(2) 0.0246(7) Uani 1 1 d .
C17 C 0.4830(8) 0.5836(2) 0.4032(2) 0.0250(7) Uani 1 1 d .
C18 C 0.4649(8) 0.6649(2) 0.3096(2) 0.0259(7) Uani 1 1 d .
C19 C 0.4124(8) 0.6409(2) 0.2255(2) 0.0263(7) Uani 1 1 d .
C20 C 0.4740(8) 0.5369(2) 0.2337(2) 0.0254(7) Uani 1 1 d .
C21 C 0.3989(8) 0.5155(3) 0.1518(2) 0.0293(7) Uani 1 1 d .
H21 H 0.4393 0.4462 0.1561 0.035 Uiso 1 1 calc R
C22 C 0.2705(9) 0.5911(3) 0.0670(2) 0.0333(8) Uani 1 1 d .
H22 H 0.2285 0.5745 0.0129 0.040 Uiso 1 1 calc R
C23 C 0.2012(9) 0.6927(3) 0.0602(2) 0.0348(8) Uani 1 1 d .
H23 H 0.1073 0.7453 0.0019 0.042 Uiso 1 1 calc R
C24 C 0.2688(9) 0.7165(3) 0.1375(2) 0.0310(8) Uani 1 1 d .
H24 H 0.2179 0.7859 0.1322 0.037 Uiso 1 1 calc R
Cl1 Cl 0.1852(3) -0.03061(7) 0.90291(7) 0.0496(3) Uani 1 1 d .
Cl2 Cl 1.2641(2) 0.22453(7) 0.17099(6) 0.0373(3) Uani 1 1 d .

loop_
_atom_site_aniso_label
_atom_site_aniso_U_11
_atom_site_aniso_U_22
_atom_site_aniso_U_33
_atom_site_aniso_U_23
_atom_site_aniso_U_13
_atom_site_aniso_U_12
C1 0.0371(18) 0.0262(17) 0.0264(18) -0.0069(14) 0.0047(14) -0.0036(14)
C2 0.0372(19) 0.0248(17) 0.0340(19) -0.0100(15) -0.0023(15) -0.0043(14)
C3 0.0317(17) 0.0281(17) 0.0282(18) -0.0130(14) -0.0019(14) -0.0024(13)
C4 0.0269(16) 0.0247(16) 0.0244(16) -0.0096(13) -0.0023(13) 0.0018(12)
C5 0.0275(16) 0.0250(16) 0.0206(16) -0.0065(13) -0.0009(12) -0.0004(12)
C6 0.0358(18) 0.0277(17) 0.0247(17) -0.0100(14) 0.0028(14) -0.0019(14)
C7 0.0271(16) 0.0254(16) 0.0212(16) -0.0089(13) -0.0018(12) -0.0028(12)
C8 0.0304(17) 0.0254(16) 0.0218(16) -0.0091(13) -0.0025(13) -0.0032(13)
C9 0.0346(18) 0.0275(16) 0.0240(17) -0.0110(14) -0.0039(13) -0.0004(13)
C10 0.0366(19) 0.0279(17) 0.0333(19) -0.0171(15) -0.0046(15) 0.0010(14)
C11 0.0314(17) 0.0347(18) 0.0282(18) -0.0187(15) -0.0004(14) -0.0022(14)
C12 0.0317(17) 0.0302(17) 0.0243(17) -0.0124(14) -0.0020(13) -0.0044(13)
C13 0.0307(17) 0.0253(16) 0.0241(16) -0.0120(13) -0.0015(13) -0.0059(13)
C14 0.0289(16) 0.0257(16) 0.0215(16) -0.0101(13) 0.0019(12) -0.0042(13)
C15 0.0280(16) 0.0244(16) 0.0195(15) -0.0077(13) 0.0013(12) -0.0042(12)
C16 0.0265(16) 0.0270(16) 0.0212(16) -0.0104(13) -0.0007(12) -0.0026(12)
C17 0.0276(16) 0.0268(16) 0.0202(15) -0.0088(13) -0.0016(12) -0.0020(12)
C18 0.0280(16) 0.0251(16) 0.0237(16) -0.0096(13) 0.0010(13) -0.0009(12)
C19 0.0298(17) 0.0283(17) 0.0193(16) -0.0082(13) 0.0028(13) -0.0034(13)
C20 0.0285(16) 0.0268(16) 0.0201(16) -0.0081(13) 0.0012(12) -0.0052(13)
C21 0.0347(18) 0.0290(17) 0.0239(17) -0.0101(14) 0.0021(13) -0.0053(14)
C22 0.043(2) 0.0382(19) 0.0201(16) -0.0116(15) -0.0026(14) -0.0070(15)
C23 0.045(2) 0.0341(19) 0.0206(17) -0.0051(14) -0.0043(14) -0.0037(15)
C24 0.0380(19) 0.0278(17) 0.0228(17) -0.0062(14) 0.0007(14) -0.0016(14)
Cl1 0.0786(8) 0.0335(5) 0.0333(5) -0.0086(4) 0.0192(5) -0.0201(5)
Cl2 0.0451(5) 0.0428(5) 0.0286(5) -0.0214(4) 0.0009(4) 0.0029(4)

loop_
_atom_type_symbol
_atom_type_description
_atom_type_scat_dispersion_real
_atom_type_scat_dispersion_imag
_atom_type_scat_source
C C 0.0033 0.0016 'International Tables Vol C Tables 4.2.6.8 and 6.1.1.4'
H H 0.0000 0.0000 'International Tables Vol C Tables 4.2.6.8 and 6.1.1.4'
Cl Cl 0.1484 0.1585 'International Tables Vol C Tables 4.2.6.8 and 6.1.1.4'

loop_
_geom_angle_atom_site_label_1
_geom_angle_atom_site_label_2
_geom_angle_atom_site_label_3
_geom_angle
_geom_angle_site_symmetry_3
C6 C1 C2 121.5(3) .
C6 C1 Cl1 119.1(3) .
C2 C1 Cl1 119.3(3) .
C3 C2 C1 118.6(3) .
C3 C2 H2 120.7 .
C1 C2 H2 120.7 .
C2 C3 C4 122.6(3) .
C2 C3 H3 118.7 .
C4 C3 H3 118.7 .
C3 C4 C5 117.9(3) .
C3 C4 C7 122.6(3) .
C5 C4 C7 119.2(3) .
C6 C5 C4 118.3(3) .
C6 C5 C18 121.9(3) 2_666
C4 C5 C18 119.5(3) 2_666
C1 C6 C5 121.1(3) .
C1 C6 H6 119.4 .
C5 C6 H6 119.4 .
C16 C7 C4 118.6(3) .
C16 C7 C8 118.1(3) .
C4 C7 C8 123.3(3) .
C9 C8 C13 117.8(3) .
C9 C8 C7 122.3(3) .
C13 C8 C7 119.4(3) .
C10 C9 C8 122.6(3) .
C10 C9 H9 118.7 .
C8 C9 H9 118.7 .
C9 C10 C11 118.8(3) .
C9 C10 H10 120.6 .
C11 C10 H10 120.6 .
C12 C11 C10 121.2(3) .
C12 C11 Cl2 118.9(3) .
C10 C11 Cl2 119.8(3) .
C11 C12 C13 121.0(3) .
C11 C12 H12 119.5 .
C13 C12 H12 119.5 .
C12 C13 C8 118.7(3) .
C12 C13 C14 121.4(3) .
C8 C13 C14 119.7(3) .
C15 C14 C20 118.7(3) .
C15 C14 C13 117.9(3) .
C20 C14 C13 123.4(3) .
C14 C15 C17 119.9(3) .
C14 C15 C16 120.2(3) .
C17 C15 C16 119.9(3) .
C7 C16 C15 120.1(3) .
C7 C16 C17 120.0(3) 2_666
C15 C16 C17 119.8(3) 2_666
C18 C17 C15 120.0(3) .
C18 C17 C16 119.7(3) 2_666
C15 C17 C16 120.3(3) 2_666
C17 C18 C19 118.2(3) .
C17 C18 C5 118.4(3) 2_666
C19 C18 C5 123.4(3) 2_666
C24 C19 C20 118.2(3) .
C24 C19 C18 121.9(3) .
C20 C19 C18 119.6(3) .
C19 C20 C21 117.9(3) .
C19 C20 C14 119.1(3) .
C21 C20 C14 122.7(3) .
C22 C21 C20 122.2(3) .
C22 C21 H21 118.9 .
C20 C21 H21 118.9 .
C21 C22 C23 119.8(3) .
C21 C22 H22 120.1 .
C23 C22 H22 120.1 .
C24 C23 C22 119.9(3) .
C24 C23 H23 120.1 .
C22 C23 H23 120.1 .
C23 C24 C19 122.0(3) .
C23 C24 H24 119.0 .
C19 C24 H24 119.0 .

loop_
_geom_bond_atom_site_label_1
_geom_bond_atom_site_label_2
_geom_bond_distance
_geom_bond_site_symmetry_2
C1 C6 1.365(5) .
C1 C2 1.389(5) .
C1 Cl1 1.740(3) .
C2 C3 1.369(5) .
C2 H2 0.9500 .
C3 C4 1.420(4) .
C3 H3 0.9500 .
C4 C5 1.424(4) .
C4 C7 1.445(4) .
C5 C6 1.418(4) .
C5 C18 1.452(4) 2_666
C6 H6 0.9500 .
C7 C16 1.398(4) .
C7 C8 1.450(4) .
C8 C9 1.417(5) .
C8 C13 1.421(4) .
C9 C10 1.365(5) .
C9 H9 0.9500 .
C10 C11 1.394(5) .
C10 H10 0.9500 .
C11 C12 1.369(5) .
C11 Cl2 1.743(3) .
C12 C13 1.412(5) .
C12 H12 0.9500 .
C13 C14 1.449(4) .
C14 C15 1.395(4) .
C14 C20 1.449(4) .
C15 C17 1.444(4) .
C15 C16 1.447(4) .
C16 C17 1.451(4) 2_666
C17 C18 1.400(4) .
C17 C16 1.451(4) 2_666
C18 C19 1.449(4) .
C18 C5 1.452(4) 2_666
C19 C24 1.417(5) .
C19 C20 1.418(4) .
C20 C21 1.421(4) .
C21 C22 1.364(5) .
C21 H21 0.9500 .
C22 C23 1.395(5) .
C22 H22 0.9500 .
C23 C24 1.367(5) .
C23 H23 0.9500 .
C24 H24 0.9500 .
